data_7214080
loop_
_publ_author_name
'Emerson, Adrian J.'
'Edwards, Alison J.'
'Batten, Stuart R.'
'Turner, David R.'

_publ_section_title
;
 A neutron diffraction study of hydrogen bonding in isostructural
 potassium and ammonium lanthanoidates
;
_journal_issue 9
_journal_name_full CrystEngComm
_journal_page_first 1625
_journal_paper_doi 10.1039/c3ce42031k
_journal_volume 16
_journal_year 2014
_chemical_formula_moiety
;
C16 H16 Dy N12 O8, C12 H24 O6, 3(H2 O), H4 N 
;
_chemical_formula_sum 'C28 H50 Dy N13 O17'
_chemical_formula_weight 1003.31
_chemical_name_common NH4[Dy(cdm)4(H2O)4].18c6.3H2O
_chemical_name_systematic
; 
 ? 
;
_space_group_IT_number 14
_symmetry_cell_setting monoclinic
_symmetry_space_group_name_Hall '-P 2yn'
_symmetry_space_group_name_H-M 'P 1 21/n 1'
_atom_sites_solution_hydrogens geom
_atom_sites_solution_primary direct
_atom_sites_solution_secondary difmap
_audit_creation_method SHELXL-97
_cell_angle_alpha 90.00
_cell_angle_beta 112.907(4)
_cell_angle_gamma 90.00
_cell_formula_units_Z 4
_cell_length_a 13.2276(5)
_cell_length_b 24.2200(8)
_cell_length_c 14.1006(5)
_cell_measurement_reflns_used 8873
_cell_measurement_temperature 123.1(4)
_cell_measurement_theta_max 30.9226
_cell_measurement_theta_min 2.2947
_cell_volume 4161.2(3)
_computing_cell_refinement
;
CrysAlisPro, Agilent Technologies,
Version 1.171.35.15 (release 03-08-2011 CrysAlis171 .NET)
(compiled Aug  3 2011,13:03:54)
;
_computing_data_collection
;
CrysAlisPro, Agilent Technologies,
Version 1.171.35.15 (release 03-08-2011 CrysAlis171 .NET)
(compiled Aug  3 2011,13:03:54)
;
_computing_data_reduction
;
CrysAlisPro, Agilent Technologies,
Version 1.171.35.15 (release 03-08-2011 CrysAlis171 .NET)
(compiled Aug  3 2011,13:03:54)
;
_computing_structure_refinement 'SHELXL-97 (Sheldrick, 1997)'
_computing_structure_solution 'SHELXS-97 (Sheldrick, 1990)'
_diffrn_ambient_temperature 123.1(4)
_diffrn_detector_area_resol_mean 10.3389
_diffrn_measured_fraction_theta_full 0.999
_diffrn_measured_fraction_theta_max 0.876
_diffrn_measurement_device_type 'Xcalibur, Ruby, Gemini ultra'
_diffrn_measurement_method '\w scans'
_diffrn_radiation_monochromator graphite
_diffrn_radiation_source 'Enhance (Mo) X-ray Source'
_diffrn_radiation_type 'Mo K\a'
_diffrn_radiation_wavelength 0.7107
_diffrn_reflns_av_R_equivalents 0.0530
_diffrn_reflns_av_sigmaI/netI 0.0698
_diffrn_reflns_limit_h_max 18
_diffrn_reflns_limit_h_min -16
_diffrn_reflns_limit_k_max 34
_diffrn_reflns_limit_k_min -21
_diffrn_reflns_limit_l_max 13
_diffrn_reflns_limit_l_min -19
_diffrn_reflns_number 25233
_diffrn_reflns_theta_full 27.50
_diffrn_reflns_theta_max 30.99
_diffrn_reflns_theta_min 2.30
_exptl_absorpt_coefficient_mu 1.880
_exptl_absorpt_correction_T_max 1.00000
_exptl_absorpt_correction_T_min 0.41863
_exptl_absorpt_correction_type multi-scan
_exptl_absorpt_process_details
;
CrysAlisPro, Agilent Technologies,
Version 1.171.35.15 (release 03-08-2011 CrysAlis171 .NET)
(compiled Aug  3 2011,13:03:54)
Empirical absorption correction using spherical harmonics,
 implemented in SCALE3 ABSPACK scaling algorithm.
;
_exptl_crystal_colour colourless
_exptl_crystal_density_diffrn 1.602
_exptl_crystal_density_method 'not measured'
_exptl_crystal_description block
_exptl_crystal_F_000 2044
_exptl_crystal_size_max 0.34
_exptl_crystal_size_mid 0.20
_exptl_crystal_size_min 0.16
_refine_diff_density_max 1.830
_refine_diff_density_min -1.206
_refine_diff_density_rms 0.136
_refine_ls_extinction_method none
_refine_ls_goodness_of_fit_ref 1.109
_refine_ls_hydrogen_treatment mixed
_refine_ls_matrix_type full
_refine_ls_number_parameters 620
_refine_ls_number_reflns 11602
_refine_ls_number_restraints 43
_refine_ls_restrained_S_all 1.106
_refine_ls_R_factor_all 0.0514
_refine_ls_R_factor_gt 0.0373
_refine_ls_shift/su_max 0.001
_refine_ls_shift/su_mean 0.000
_refine_ls_structure_factor_coef Fsqd
_refine_ls_weighting_details 'calc w=1/[\s^2^(Fo^2^)+(0.0194P)^2^+0.0073P] where P=(Fo^2^+2Fc^2^)/3'
_refine_ls_weighting_scheme calc
_refine_ls_wR_factor_gt 0.0727
_refine_ls_wR_factor_ref 0.0799
_reflns_number_gt 9512
_reflns_number_total 11602
_reflns_threshold_expression >2sigma(I)
_cod_data_source_file c3ce42031k.txt
_cod_data_source_block NH4Dy
_cod_original_sg_symbol_H-M P2(1)/n
_cod_database_code 7214080

loop_
_symmetry_equiv_pos_as_xyz
'x, y, z'
'-x+1/2, y+1/2, -z+1/2'
'-x, -y, -z'
'x-1/2, -y-1/2, z-1/2'

loop_
_atom_site_label
_atom_site_type_symbol
_atom_site_fract_x
_atom_site_fract_y
_atom_site_fract_z
_atom_site_U_iso_or_equiv
_atom_site_adp_type
_atom_site_occupancy
_atom_site_symmetry_multiplicity
_atom_site_calc_flag
_atom_site_refinement_flags
_atom_site_disorder_assembly
_atom_site_disorder_group
Dy1 Dy 0.746691(9) 0.134586(5) 0.078946(9) 0.01026(4) Uani 1 1 d . . .
O1 O 0.77110(15) 0.04474(8) 0.02652(14) 0.0150(4) Uani 1 1 d . . .
O2 O 0.93331(15) 0.14911(8) 0.13743(14) 0.0138(4) Uani 1 1 d . . .
O3 O 0.72028(15) 0.22811(8) 0.03679(15) 0.0148(4) Uani 1 1 d . . .
O4 O 0.57564(15) 0.12698(8) -0.06548(15) 0.0151(4) Uani 1 1 d . . .
O5 O 0.79177(16) 0.14530(9) -0.07237(15) 0.0163(4) Uani 1 1 d D . .
H1 H 0.8544(11) 0.1361(13) -0.069(2) 0.024 Uiso 1 1 d D . .
H2 H 0.783(3) 0.1768(6) -0.099(2) 0.024 Uiso 1 1 d D . .
O6 O 0.7762(2) 0.18905(9) 0.23115(17) 0.0249(5) Uani 1 1 d D . .
H3 H 0.756(3) 0.1727(14) 0.273(2) 0.037 Uiso 1 1 d D . .
H4 H 0.778(3) 0.22358(17) 0.237(3) 0.037 Uiso 1 1 d D . .
O7 O 0.60341(16) 0.10784(11) 0.13631(15) 0.0255(5) Uani 1 1 d D . .
H5 H 0.627(3) 0.1132(16) 0.2001(5) 0.038 Uiso 1 1 d D . .
H6 H 0.5351(4) 0.1047(15) 0.106(2) 0.038 Uiso 1 1 d D . .
O8 O 0.82393(16) 0.08061(9) 0.22945(15) 0.0161(4) Uani 1 1 d D . .
H7 H 0.802(2) 0.0496(7) 0.241(2) 0.024 Uiso 1 1 d D . .
H8 H 0.8812(15) 0.0888(13) 0.2805(16) 0.024 Uiso 1 1 d D . .
O9 O 0.68963(18) 0.12935(10) 0.34493(17) 0.0222(5) Uani 1 1 d D . .
H9 H 0.712(3) 0.0983(6) 0.371(3) 0.033 Uiso 1 1 d D . .
H10 H 0.646(2) 0.1447(13) 0.367(2) 0.033 Uiso 1 1 d D . .
O10 O 0.76887(17) 0.03976(9) 0.47978(16) 0.0223(5) Uani 1 1 d . . .
O11 O 0.93645(17) 0.07312(10) 0.67971(16) 0.0251(5) Uani 1 1 d . . .
O12 O 0.93809(18) 0.18662(10) 0.62757(16) 0.0287(6) Uani 1 1 d . . .
O13 O 0.7372(2) 0.23984(10) 0.54076(17) 0.0359(6) Uani 1 1 d . . .
O14 O 0.54365(19) 0.17929(12) 0.41226(18) 0.0367(7) Uani 1 1 d . . .
O15 O 0.55699(17) 0.06570(12) 0.44951(17) 0.0338(6) Uani 1 1 d . . .
O16A O 0.736(3) 0.0352(7) 0.7680(9) 0.051(4) Uani 0.55(7) 1 d PD A 1
H15 H 0.763(3) 0.0033(3) 0.779(4) 0.077 Uiso 1 1 d D . .
H16 H 0.753(3) 0.0480(19) 0.8276(18) 0.077 Uiso 1 1 d D . .
O17 O 0.57873(17) 0.14738(10) 0.72219(16) 0.0212(5) Uani 1 1 d D . .
H17 H 0.603(3) 0.1402(14) 0.7854(6) 0.032 Uiso 1 1 d D . .
H18 H 0.5151(11) 0.1342(13) 0.695(3) 0.032 Uiso 1 1 d D . .
N1 N 0.95211(19) 0.02488(11) 0.1049(2) 0.0182(5) Uani 1 1 d D . .
H1A H 0.967(3) 0.0589(5) 0.128(2) 0.027 Uiso 1 1 d D . .
H1B H 1.0059(18) 0.0009(10) 0.119(2) 0.027 Uiso 1 1 d D . .
N2 N 0.9909(2) -0.11157(11) 0.0522(2) 0.0221(6) Uani 1 1 d . . .
N3 N 0.6295(2) -0.08158(11) -0.0694(2) 0.0228(6) Uani 1 1 d . . .
N4 N 0.9638(2) 0.24071(10) 0.16535(19) 0.0177(5) Uani 1 1 d D . .
H4A H 0.8952(9) 0.2490(13) 0.127(2) 0.027 Uiso 1 1 d D . .
H4B H 1.008(2) 0.2692(8) 0.186(2) 0.027 Uiso 1 1 d D . .
N5 N 1.2489(2) 0.25830(11) 0.3008(2) 0.0234(6) Uani 1 1 d . . .
N6 N 1.1874(2) 0.07954(12) 0.2352(2) 0.0270(7) Uani 1 1 d . . .
N7 N 0.5450(2) 0.24451(11) -0.0695(2) 0.0249(6) Uani 1 1 d D . .
H7A H 0.537(3) 0.2084(2) -0.072(3) 0.037 Uiso 1 1 d D . .
H7B H 0.491(2) 0.2661(11) -0.108(2) 0.037 Uiso 1 1 d D . .
N8 N 0.5083(2) 0.38666(11) -0.1024(2) 0.0247(6) Uani 1 1 d . . .
N9 N 0.8541(2) 0.36213(10) 0.09600(19) 0.0209(6) Uani 1 1 d . . .
N10 N 0.5375(2) 0.03598(11) -0.0844(2) 0.0214(6) Uani 1 1 d D . .
H10A H 0.6068(8) 0.0269(14) -0.051(2) 0.032 Uiso 1 1 d D . .
H10B H 0.493(2) 0.0076(9) -0.105(2) 0.032 Uiso 1 1 d D . .
N11 N 0.2654(2) 0.01952(11) -0.2520(2) 0.0267(7) Uani 1 1 d . . .
N12 N 0.31661(19) 0.19783(11) -0.20264(19) 0.0195(6) Uani 1 1 d . . .
N13 N 0.7275(2) 0.12890(10) 0.62168(19) 0.0215(6) Uani 1 1 d D . .
H11 H 0.6857(12) 0.1088(6) 0.5690(9) 0.032 Uiso 1 1 d D . .
H12 H 0.7423(15) 0.1606(4) 0.5992(13) 0.032 Uiso 1 1 d D . .
H13 H 0.6928(13) 0.1351(8) 0.6627(11) 0.032 Uiso 1 1 d D . .
H14 H 0.7891(8) 0.1112(6) 0.6557(13) 0.032 Uiso 1 1 d D . .
C1 C 0.8490(2) 0.00939(12) 0.0509(2) 0.0136(6) Uani 1 1 d . . .
C2 C 0.8281(2) -0.04671(12) 0.0197(2) 0.0143(6) Uani 1 1 d . . .
C3 C 0.9161(2) -0.08345(12) 0.0366(2) 0.0148(6) Uani 1 1 d . . .
C4 C 0.7188(2) -0.06616(12) -0.0303(2) 0.0160(6) Uani 1 1 d . . .
C5 C 1.0003(2) 0.18891(12) 0.17261(19) 0.0124(6) Uani 1 1 d . . .
C6 C 1.1154(2) 0.17879(12) 0.2203(2) 0.0138(6) Uani 1 1 d . . .
C7 C 1.1902(2) 0.22222(13) 0.2650(2) 0.0155(6) Uani 1 1 d . . .
C8 C 1.1549(2) 0.12406(13) 0.2289(2) 0.0183(6) Uani 1 1 d . . .
C9 C 0.6451(2) 0.26282(12) -0.0107(2) 0.0138(6) Uani 1 1 d . . .
C10 C 0.6646(2) 0.32048(12) -0.0038(2) 0.0145(6) Uani 1 1 d . . .
C11 C 0.5794(2) 0.35796(12) -0.0580(2) 0.0164(6) Uani 1 1 d . . .
C12 C 0.7695(2) 0.34279(12) 0.0519(2) 0.0137(6) Uani 1 1 d . . .
C13 C 0.5052(2) 0.08840(12) -0.1031(2) 0.0130(6) Uani 1 1 d . . .
C14 C 0.3936(2) 0.09992(12) -0.1670(2) 0.0135(6) Uani 1 1 d . . .
C15 C 0.3216(2) 0.05628(12) -0.2138(2) 0.0156(6) Uani 1 1 d . . .
C16 C 0.3526(2) 0.15419(12) -0.1858(2) 0.0142(6) Uani 1 1 d . . .
C17 C 0.8811(3) 0.02235(14) 0.5185(2) 0.0271(7) Uani 1 1 d . . .
H17A H 0.9239 0.0483 0.4945 0.033 Uiso 1 1 calc R . .
H17B H 0.8855 -0.0146 0.4905 0.033 Uiso 1 1 calc R . .
C18 C 0.9314(3) 0.01991(14) 0.6350(2) 0.0285(8) Uani 1 1 d . . .
H18A H 0.8871 -0.0050 0.6593 0.034 Uiso 1 1 calc R . .
H18B H 1.0063 0.0044 0.6579 0.034 Uiso 1 1 calc R . .
C19 C 1.0326(2) 0.10309(15) 0.6887(3) 0.0315(8) Uani 1 1 d . . .
H19A H 1.0431 0.1012 0.6230 0.038 Uiso 1 1 calc R . .
H19B H 1.0977 0.0865 0.7433 0.038 Uiso 1 1 calc R . .
C20 C 1.0211(3) 0.16150(15) 0.7143(3) 0.0312(8) Uani 1 1 d . . .
H20A H 1.0007 0.1634 0.7747 0.037 Uiso 1 1 calc R . .
H20B H 1.0916 0.1812 0.7314 0.037 Uiso 1 1 calc R . .
C21 C 0.9268(3) 0.24363(15) 0.6433(3) 0.0431(10) Uani 1 1 d . . .
H21A H 0.9963 0.2631 0.6545 0.052 Uiso 1 1 calc R . .
H21B H 0.9093 0.2491 0.7048 0.052 Uiso 1 1 calc R . .
C22 C 0.8370(4) 0.26600(16) 0.5508(3) 0.0494(12) Uani 1 1 d . . .
H22A H 0.8309 0.3064 0.5578 0.059 Uiso 1 1 calc R . .
H22B H 0.8528 0.2589 0.4887 0.059 Uiso 1 1 calc R . .
C23 C 0.6469(4) 0.26225(16) 0.4566(3) 0.0488(12) Uani 1 1 d . . .
H23B H 0.6581 0.2568 0.3918 0.059 Uiso 1 1 calc R . .
H23A H 0.6410 0.3024 0.4669 0.059 Uiso 1 1 calc R . .
C24 C 0.5455(4) 0.2340(2) 0.4503(3) 0.0527(14) Uani 1 1 d . . .
H24A H 0.5425 0.2327 0.5193 0.063 Uiso 1 1 calc R . .
H24B H 0.4806 0.2547 0.4038 0.063 Uiso 1 1 calc R . .
C25 C 0.4532(3) 0.1478(2) 0.4124(4) 0.0641(16) Uani 1 1 d . . .
H25A H 0.3838 0.1651 0.3661 0.077 Uiso 1 1 calc R . .
H25B H 0.4537 0.1468 0.4827 0.077 Uiso 1 1 calc R . .
C26 C 0.4602(3) 0.0912(2) 0.3773(3) 0.0583(15) Uani 1 1 d . . .
H26A H 0.3945 0.0698 0.3725 0.070 Uiso 1 1 calc R . .
H26B H 0.4633 0.0921 0.3083 0.070 Uiso 1 1 calc R . .
C27 C 0.5822(3) 0.01390(18) 0.4161(3) 0.0414(10) Uani 1 1 d . . .
H27A H 0.5775 0.0169 0.3444 0.050 Uiso 1 1 calc R . .
H27B H 0.5294 -0.0146 0.4182 0.050 Uiso 1 1 calc R . .
C28 C 0.6945(3) -0.00150(15) 0.4857(3) 0.0368(9) Uani 1 1 d . . .
H28A H 0.6990 -0.0044 0.5572 0.044 Uiso 1 1 calc R . .
H15B H 0.7141 -0.0378 0.4653 0.044 Uiso 1 1 calc R . .
O16B O 0.784(4) 0.0364(7) 0.789(3) 0.049(6) Uani 0.45(7) 1 d PD A 2

loop_
_atom_site_aniso_label
_atom_site_aniso_U_11
_atom_site_aniso_U_22
_atom_site_aniso_U_33
_atom_site_aniso_U_23
_atom_site_aniso_U_13
_atom_site_aniso_U_12
Dy1 0.00709(6) 0.00828(8) 0.01352(7) -0.00016(5) 0.00194(5) -0.00001(4)
O1 0.0126(9) 0.0094(10) 0.0197(10) -0.0012(9) 0.0025(8) 0.0008(8)
O2 0.0092(9) 0.0123(10) 0.0170(9) -0.0029(9) 0.0020(7) -0.0031(8)
O3 0.0118(9) 0.0079(10) 0.0214(10) 0.0014(9) 0.0029(8) 0.0013(8)
O4 0.0102(9) 0.0120(11) 0.0192(10) 0.0000(9) 0.0013(8) -0.0007(8)
O5 0.0125(10) 0.0157(11) 0.0214(10) 0.0056(9) 0.0075(8) 0.0026(9)
O6 0.0454(14) 0.0091(11) 0.0276(12) -0.0023(11) 0.0223(11) -0.0044(11)
O7 0.0106(10) 0.0458(16) 0.0190(10) -0.0027(12) 0.0045(8) -0.0052(10)
O8 0.0142(10) 0.0114(11) 0.0163(9) 0.0034(9) -0.0010(8) -0.0045(8)
O9 0.0218(12) 0.0238(14) 0.0258(11) 0.0040(10) 0.0145(9) 0.0004(9)
O10 0.0227(11) 0.0166(12) 0.0272(11) 0.0026(10) 0.0093(9) -0.0026(9)
O11 0.0217(11) 0.0231(13) 0.0314(12) 0.0003(11) 0.0112(9) 0.0043(10)
O12 0.0310(13) 0.0230(14) 0.0265(11) -0.0018(11) 0.0052(10) -0.0018(10)
O13 0.0502(17) 0.0268(15) 0.0268(12) 0.0094(12) 0.0107(11) 0.0163(12)
O14 0.0268(13) 0.0543(19) 0.0345(13) 0.0087(13) 0.0179(11) 0.0170(12)
O15 0.0155(11) 0.0522(18) 0.0291(12) 0.0074(13) 0.0038(9) -0.0029(11)
O16A 0.085(11) 0.027(4) 0.056(6) 0.014(4) 0.042(5) 0.018(5)
O17 0.0150(10) 0.0261(13) 0.0201(10) 0.0019(11) 0.0042(9) -0.0026(9)
N1 0.0103(11) 0.0117(13) 0.0288(13) -0.0028(12) 0.0036(10) 0.0006(10)
N2 0.0163(12) 0.0185(15) 0.0304(14) 0.0018(12) 0.0079(11) 0.0050(11)
N3 0.0154(12) 0.0155(14) 0.0329(14) -0.0037(12) 0.0042(11) 0.0001(10)
N4 0.0104(11) 0.0096(13) 0.0273(13) -0.0003(12) 0.0011(10) -0.0011(9)
N5 0.0129(12) 0.0191(15) 0.0344(14) -0.0049(13) 0.0052(11) -0.0011(11)
N6 0.0152(13) 0.0185(15) 0.0405(16) -0.0037(13) 0.0035(11) 0.0018(11)
N7 0.0103(12) 0.0127(14) 0.0388(16) -0.0009(14) -0.0043(11) 0.0011(10)
N8 0.0217(14) 0.0151(14) 0.0276(14) -0.0031(12) -0.0008(11) 0.0060(11)
N9 0.0167(13) 0.0178(15) 0.0232(13) 0.0011(11) 0.0025(10) -0.0002(10)
N10 0.0111(12) 0.0110(14) 0.0338(15) -0.0024(12) -0.0002(11) 0.0012(10)
N11 0.0170(13) 0.0164(14) 0.0386(16) 0.0031(13) 0.0019(11) -0.0034(11)
N12 0.0131(12) 0.0143(14) 0.0265(13) -0.0019(12) 0.0028(10) 0.0014(10)
N13 0.0193(13) 0.0230(15) 0.0222(12) 0.0036(12) 0.0082(10) 0.0045(11)
C1 0.0149(13) 0.0139(15) 0.0137(12) 0.0018(12) 0.0073(10) -0.0013(11)
C2 0.0108(12) 0.0100(14) 0.0198(13) 0.0007(12) 0.0034(10) 0.0009(10)
C3 0.0169(14) 0.0105(15) 0.0170(13) -0.0020(12) 0.0066(11) -0.0044(11)
C4 0.0163(14) 0.0094(14) 0.0222(14) -0.0006(13) 0.0076(11) 0.0026(11)
C5 0.0120(12) 0.0135(15) 0.0117(12) -0.0010(12) 0.0045(10) -0.0022(11)
C6 0.0117(13) 0.0099(14) 0.0184(13) -0.0015(12) 0.0043(10) 0.0003(10)
C7 0.0089(12) 0.0167(16) 0.0196(14) 0.0006(13) 0.0039(10) 0.0039(11)
C8 0.0091(13) 0.0191(17) 0.0231(15) -0.0040(14) 0.0024(11) -0.0037(12)
C9 0.0126(13) 0.0137(15) 0.0156(13) -0.0006(12) 0.0058(10) 0.0011(11)
C10 0.0126(13) 0.0103(14) 0.0164(13) 0.0011(12) 0.0010(10) 0.0039(11)
C11 0.0173(14) 0.0111(15) 0.0175(13) -0.0054(13) 0.0031(11) -0.0017(11)
C12 0.0153(13) 0.0111(15) 0.0148(12) 0.0028(12) 0.0061(11) 0.0048(11)
C13 0.0126(12) 0.0118(15) 0.0137(12) -0.0012(12) 0.0042(10) -0.0003(11)
C14 0.0104(12) 0.0092(14) 0.0184(13) 0.0007(12) 0.0028(10) -0.0004(10)
C15 0.0122(13) 0.0114(15) 0.0203(14) 0.0051(13) 0.0033(11) 0.0013(11)
C16 0.0091(12) 0.0152(15) 0.0152(13) -0.0009(13) 0.0014(10) -0.0019(11)
C17 0.0284(17) 0.0207(18) 0.0333(17) 0.0034(16) 0.0131(14) 0.0061(14)
C18 0.0340(19) 0.0215(19) 0.0290(17) 0.0055(16) 0.0114(14) 0.0100(15)
C19 0.0126(15) 0.040(2) 0.0372(18) 0.0015(18) 0.0051(13) 0.0063(14)
C20 0.0208(16) 0.037(2) 0.0291(17) -0.0051(17) 0.0023(13) -0.0064(15)
C21 0.056(3) 0.019(2) 0.047(2) -0.0041(19) 0.012(2) -0.0143(18)
C22 0.074(3) 0.019(2) 0.049(2) 0.0116(19) 0.016(2) -0.005(2)
C23 0.071(3) 0.027(2) 0.037(2) 0.0084(19) 0.009(2) 0.033(2)
C24 0.055(3) 0.072(3) 0.0315(19) 0.016(2) 0.0175(19) 0.049(3)
C25 0.024(2) 0.097(4) 0.081(3) 0.060(3) 0.031(2) 0.032(2)
C26 0.0126(17) 0.090(4) 0.056(3) 0.040(3) -0.0044(17) -0.013(2)
C27 0.034(2) 0.052(3) 0.038(2) -0.012(2) 0.0140(17) -0.0263(19)
C28 0.045(2) 0.0200(19) 0.051(2) -0.0048(18) 0.0247(18) -0.0170(17)
O16B 0.096(15) 0.019(5) 0.052(10) 0.000(4) 0.052(12) 0.004(6)

loop_
_atom_type_symbol
_atom_type_description
_atom_type_scat_dispersion_real
_atom_type_scat_dispersion_imag
_atom_type_scat_source
C C 0.0033 0.0016 'International Tables Vol C Tables 4.2.6.8 and 6.1.1.4'
H H 0.0000 0.0000 'International Tables Vol C Tables 4.2.6.8 and 6.1.1.4'
N N 0.0061 0.0033 'International Tables Vol C Tables 4.2.6.8 and 6.1.1.4'
O O 0.0106 0.0060 'International Tables Vol C Tables 4.2.6.8 and 6.1.1.4'
Dy Dy -0.1892 4.4098 'International Tables Vol C Tables 4.2.6.8 and 6.1.1.4'

loop_
_geom_angle_atom_site_label_1
_geom_angle_atom_site_label_2
_geom_angle_atom_site_label_3
_geom_angle
O2 Dy1 O3 88.64(7)
O2 Dy1 O8 74.59(7)
O3 Dy1 O8 137.42(7)
O2 Dy1 O1 89.70(7)
O3 Dy1 O1 147.17(7)
O8 Dy1 O1 72.95(7)
O2 Dy1 O4 147.50(7)
O3 Dy1 O4 81.92(6)
O8 Dy1 O4 131.18(7)
O1 Dy1 O4 82.05(6)
O2 Dy1 O6 79.57(8)
O3 Dy1 O6 69.69(7)
O8 Dy1 O6 68.91(8)
O1 Dy1 O6 141.85(7)
O4 Dy1 O6 124.77(8)
O2 Dy1 O7 142.20(7)
O3 Dy1 O7 106.61(8)
O8 Dy1 O7 70.88(7)
O1 Dy1 O7 94.49(8)
O4 Dy1 O7 70.09(7)
O6 Dy1 O7 74.11(8)
O2 Dy1 O5 72.82(7)
O3 Dy1 O5 74.79(7)
O8 Dy1 O5 132.61(7)
O1 Dy1 O5 73.42(7)
O4 Dy1 O5 74.69(7)
O6 Dy1 O5 135.04(8)
O7 Dy1 O5 144.04(7)
C1 O1 Dy1 136.63(17)
C5 O2 Dy1 137.88(19)
C9 O3 Dy1 141.50(18)
C13 O4 Dy1 134.76(17)
Dy1 O5 H1 119(2)
Dy1 O5 H2 117(2)
H1 O5 H2 103(3)
Dy1 O6 H3 113(3)
Dy1 O6 H4 128(3)
H3 O6 H4 114(4)
Dy1 O7 H5 108(3)
Dy1 O7 H6 133(3)
H5 O7 H6 116(4)
Dy1 O8 H7 127(2)
Dy1 O8 H8 125(2)
H7 O8 H8 108(3)
H9 O9 H10 114(4)
C28 O10 C17 114.0(3)
C18 O11 C19 112.7(3)
C21 O12 C20 112.1(3)
C22 O13 C23 111.0(3)
C25 O14 C24 113.0(3)
C27 O15 C26 113.9(3)
H15 O16A H16 102(4)
H17 O17 H18 108(4)
C1 N1 H1A 121(2)
C1 N1 H1B 120(2)
H1A N1 H1B 119(3)
C5 N4 H4A 121(2)
C5 N4 H4B 123(2)
H4A N4 H4B 115(3)
C9 N7 H7A 115(2)
C9 N7 H7B 124(2)
H7A N7 H7B 121(3)
C13 N10 H10A 122(2)
C13 N10 H10B 124(2)
H10A N10 H10B 114(3)
H11 N13 H12 109.47(12)
H11 N13 H13 109.48(12)
H12 N13 H13 109.46(12)
H11 N13 H14 109.49(12)
H12 N13 H14 109.46(12)
H13 N13 H14 109.47(12)
O1 C1 N1 120.2(3)
O1 C1 C2 121.2(2)
N1 C1 C2 118.6(3)
C3 C2 C4 119.2(3)
C3 C2 C1 120.2(2)
C4 C2 C1 120.5(3)
N2 C3 C2 177.0(3)
N3 C4 C2 178.7(3)
O2 C5 N4 120.4(2)
O2 C5 C6 120.5(3)
N4 C5 C6 119.1(3)
C8 C6 C7 119.2(2)
C8 C6 C5 119.6(3)
C7 C6 C5 121.1(3)
N5 C7 C6 178.4(3)
N6 C8 C6 179.4(4)
O3 C9 N7 119.3(3)
O3 C9 C10 122.0(2)
N7 C9 C10 118.7(3)
C12 C10 C9 122.0(2)
C12 C10 C11 117.3(3)
C9 C10 C11 120.6(2)
N8 C11 C10 177.6(3)
N9 C12 C10 178.3(3)
O4 C13 N10 119.2(2)
O4 C13 C14 121.8(3)
N10 C13 C14 119.0(2)
C15 C14 C16 118.3(2)
C15 C14 C13 119.7(3)
C16 C14 C13 122.0(2)
N11 C15 C14 177.8(3)
N12 C16 C14 178.2(3)
O10 C17 C18 112.2(3)
O10 C17 H17A 109.2
C18 C17 H17A 109.2
O10 C17 H17B 109.2
C18 C17 H17B 109.2
H17A C17 H17B 107.9
O11 C18 C17 111.7(3)
O11 C18 H18A 109.3
C17 C18 H18A 109.3
O11 C18 H18B 109.3
C17 C18 H18B 109.3
H18A C18 H18B 107.9
O11 C19 C20 109.5(3)
O11 C19 H19A 109.8
C20 C19 H19A 109.8
O11 C19 H19B 109.8
C20 C19 H19B 109.8
H19A C19 H19B 108.2
O12 C20 C19 108.5(3)
O12 C20 H20A 110.0
C19 C20 H20A 110.0
O12 C20 H20B 110.0
C19 C20 H20B 110.0
H20A C20 H20B 108.4
O12 C21 C22 108.4(3)
O12 C21 H21A 110.0
C22 C21 H21A 110.0
O12 C21 H21B 110.0
C22 C21 H21B 110.0
H21A C21 H21B 108.4
O13 C22 C21 108.6(3)
O13 C22 H22A 110.0
C21 C22 H22A 110.0
O13 C22 H22B 110.0
C21 C22 H22B 110.0
H22A C22 H22B 108.3
O13 C23 C24 108.8(3)
O13 C23 H23B 109.9
C24 C23 H23B 109.9
O13 C23 H23A 109.9
C24 C23 H23A 109.9
H23B C23 H23A 108.3
O14 C24 C23 109.6(3)
O14 C24 H24A 109.8
C23 C24 H24A 109.8
O14 C24 H24B 109.8
C23 C24 H24B 109.8
H24A C24 H24B 108.2
O14 C25 C26 109.7(3)
O14 C25 H25A 109.7
C26 C25 H25A 109.7
O14 C25 H25B 109.7
C26 C25 H25B 109.7
H25A C25 H25B 108.2
O15 C26 C25 108.6(3)
O15 C26 H26A 110.0
C25 C26 H26A 110.0
O15 C26 H26B 110.0
C25 C26 H26B 110.0
H26A C26 H26B 108.4
O15 C27 C28 107.9(3)
O15 C27 H27A 110.1
C28 C27 H27A 110.1
O15 C27 H27B 110.1
C28 C27 H27B 110.1
H27A C27 H27B 108.4
O10 C28 C27 108.8(3)
O10 C28 H28A 109.9
C27 C28 H28A 109.9
O10 C28 H15B 109.9
C27 C28 H15B 109.9
H28A C28 H15B 108.3
H15 O16B H16 102(4)

loop_
_geom_bond_atom_site_label_1
_geom_bond_atom_site_label_2
_geom_bond_distance
Dy1 O2 2.3049(18)
Dy1 O3 2.3333(19)
Dy1 O8 2.3599(19)
Dy1 O1 2.360(2)
Dy1 O4 2.3903(18)
Dy1 O6 2.418(2)
Dy1 O7 2.421(2)
Dy1 O5 2.443(2)
O1 C1 1.279(3)
O2 C5 1.273(3)
O3 C9 1.275(3)
O4 C13 1.280(3)
O5 H1 0.8399(10)
O5 H2 0.8400(10)
O6 H3 0.8399(10)
O6 H4 0.8399(10)
O7 H5 0.8400(10)
O7 H6 0.8399(10)
O8 H7 0.8399(10)
O8 H8 0.8399(10)
O9 H9 0.8399(10)
O9 H10 0.8400(10)
O10 C28 1.427(4)
O10 C17 1.431(4)
O11 C18 1.425(4)
O11 C19 1.427(4)
O12 C21 1.416(4)
O12 C20 1.423(4)
O13 C22 1.421(5)
O13 C23 1.423(4)
O14 C25 1.419(5)
O14 C24 1.426(5)
O15 C27 1.425(5)
O15 C26 1.429(4)
O16A H15 0.8400(10)
O16A H16 0.8400(10)
O17 H17 0.8399(10)
O17 H18 0.8399(10)
N1 C1 1.332(3)
N1 H1A 0.8799(10)
N1 H1B 0.8799(10)
N2 C3 1.151(4)
N3 C4 1.153(4)
N4 C5 1.334(4)
N4 H4A 0.8800(10)
N4 H4B 0.8800(10)
N5 C7 1.147(4)
N6 C8 1.151(4)
N7 C9 1.335(3)
N7 H7A 0.8800(10)
N7 H7B 0.8799(10)
N8 C11 1.141(4)
N9 C12 1.147(4)
N10 C13 1.333(4)
N10 H10A 0.8799(10)
N10 H10B 0.8800(10)
N11 C15 1.150(4)
N12 C16 1.146(4)
N13 H11 0.8799(10)
N13 H12 0.8801(10)
N13 H13 0.8800(10)
N13 H14 0.8800(10)
C1 C2 1.422(4)
C2 C3 1.409(4)
C2 C4 1.420(4)
C5 C6 1.425(4)
C6 C8 1.413(4)
C6 C7 1.413(4)
C9 C10 1.417(4)
C10 C12 1.409(4)
C10 C11 1.417(4)
C13 C14 1.426(3)
C14 C15 1.404(4)
C14 C16 1.407(4)
C17 C18 1.514(4)
C17 H17A 0.9900
C17 H17B 0.9900
C18 H18A 0.9900
C18 H18B 0.9900
C19 C20 1.482(5)
C19 H19A 0.9900
C19 H19B 0.9900
C20 H20A 0.9900
C20 H20B 0.9900
C21 C22 1.483(5)
C21 H21A 0.9900
C21 H21B 0.9900
C22 H22A 0.9900
C22 H22B 0.9900
C23 C24 1.478(6)
C23 H23B 0.9900
C23 H23A 0.9900
C24 H24A 0.9900
C24 H24B 0.9900
C25 C26 1.472(7)
C25 H25A 0.9900
C25 H25B 0.9900
C26 H26A 0.9900
C26 H26B 0.9900
C27 C28 1.475(5)
C27 H27A 0.9900
C27 H27B 0.9900
C28 H28A 0.9900
C28 H15B 0.9900
O16B H15 0.8400(11)
O16B H16 0.8400(10)

loop_
_geom_hbond_atom_site_label_D
_geom_hbond_atom_site_label_H
_geom_hbond_atom_site_label_A
_geom_hbond_distance_DH
_geom_hbond_distance_HA
_geom_hbond_distance_DA
_geom_hbond_angle_DHA
_geom_hbond_site_symmetry_A
O5 H1 N2 0.8399(10) 2.055(4) 2.893(3) 177(3) 3_755
O5 H2 N5 0.8400(10) 2.041(9) 2.861(3) 165(3) 4_565
O6 H3 O9 0.8399(10) 1.893(8) 2.721(3) 168(3) .
O6 H4 N12 0.8399(10) 2.066(11) 2.877(3) 162(3) 4_666
O7 H5 O9 0.8400(10) 1.921(5) 2.759(3) 175(4) .
O7 H6 N3 0.8399(10) 2.109(12) 2.920(3) 162(3) 3_655
O8 H7 N11 0.8399(10) 1.935(5) 2.769(3) 172(3) 3_655
O8 H8 N8 0.8399(10) 1.936(4) 2.774(3) 175(3) 4_666
O9 H9 O10 0.8399(10) 2.006(14) 2.805(3) 159(4) .
O9 H10 O14 0.8400(10) 1.903(4) 2.742(3) 178(3) .
O17 H17 O4 0.8399(10) 2.293(19) 3.051(3) 150(3) 1_556
O17 H17 O5 0.8399(10) 2.52(3) 3.159(3) 134(3) 1_556
O17 H18 N9 0.8399(10) 2.045(16) 2.816(3) 152(3) 4_566
N1 H1A O2 0.8799(10) 2.246(13) 3.068(3) 155(3) .
N4 H4A O3 0.8800(10) 2.222(15) 3.034(3) 153(3) .
N4 H4B O17 0.8800(10) 2.199(9) 3.058(3) 165(3) 4_665
N7 H7A O4 0.8800(10) 2.029(13) 2.873(3) 160(3) .
N10 H10A O1 0.8799(10) 2.064(16) 2.877(3) 153(3) .
N13 H11 O10 0.8799(10) 2.582(16) 3.133(3) 121.6(14) .
N13 H11 O15 0.8799(10) 2.144(5) 3.010(3) 168.1(16) .
N13 H12 O12 0.8801(10) 2.542(16) 3.089(4) 121.0(14) .
N13 H12 O13 0.8801(10) 2.081(6) 2.942(4) 165.7(18) .
N13 H13 O17 0.8800(10) 2.013(6) 2.872(4) 165.0(17) .
N13 H14 O11 0.8800(10) 2.062(8) 2.894(3) 157.4(18) .
N13 H14 O16B 0.8800(10) 2.63(3) 3.13(3) 116.7(17) .
